data_9000109
loop_
_publ_author_name
'Morimoto, N.'
'Clark, L. A.'

_publ_section_title
;
 Arsenopyrite crystal-chemical relations
 From Freiberg, Germany
;
_journal_name_full 'American Mineralogist'
_journal_page_first 1448
_journal_page_last 1469
_journal_volume 46
_journal_year 1961
_chemical_formula_sum 'As Fe S'
_chemical_name_mineral Arsenopyrite
_space_group_IT_number 2
_symmetry_space_group_name_Hall '-P 1'
_symmetry_space_group_name_H-M 'P -1'
_cell_angle_alpha 90.0
_cell_angle_beta 112.28
_cell_angle_gamma 90.0
_cell_length_a 5.744
_cell_length_b 5.675
_cell_length_c 5.785
_cell_formula_units_Z 4
_cell_volume 174.496
_database_code_amcsd 0000112
_exptl_crystal_density_diffrn 6.198
_cod_original_formula_sum 'Fe As S'
_cod_database_code 9000109

loop_
_space_group_symop_operation_xyz
x,y,z
-x,-y,-z

loop_
_atom_site_label
_atom_site_fract_x
_atom_site_fract_y
_atom_site_fract_z
Fe1 0.27200 0.00000 0.28900
Fe2 0.27500 0.50200 0.78700
As1 0.15400 0.37100 0.36300
As2 0.15500 0.12900 0.86300
S1 0.34600 -0.37000 0.17500
S2 0.34300 -0.13100 0.67500

loop_
_cod_related_entry_id
_cod_related_entry_database
_cod_related_entry_code
1 AMCSD 0000112
